data_7122847
loop_
_publ_author_name
'Foster, Mathew W.'
'Mehl, Benjamin T.'
'Treadwell, Ed'
'Semeniuc, Radu F.'
'Wheeler, Kraig A.'

_publ_section_title
;
 Benzobis(imidazolium) salts as templates for the self-assembly of
 starburst [24]pseudorotaxanes and their corresponding carbene-based
 classic [22]pseudorotaxanes
;
_journal_name_full 'Chemical Communications'
_journal_paper_doi 10.1039/C8CC09936G
_journal_year 2019
_chemical_formula_moiety 'C32 H52 Br4 N4, C36 H44 O10, 2(F6 P)'
_chemical_formula_sum 'C68 H96 Br4 F12 N4 O10 P2'
_chemical_formula_weight 1739.06
_space_group_crystal_system triclinic
_space_group_IT_number 2
_space_group_name_Hall '-P 1'
_space_group_name_H-M_alt 'P -1'
_symmetry_space_group_name_Hall '-P 1'
_symmetry_space_group_name_H-M 'P -1'
_atom_sites_solution_hydrogens geom
_audit_creation_method SHELXL-2014/7
_audit_update_record
;
2018-12-07 deposited with the CCDC.
2019-01-16 downloaded from the CCDC.
;
_cell_angle_alpha 78.086(2)
_cell_angle_beta 79.356(2)
_cell_angle_gamma 67.925(2)
_cell_formula_units_Z 1
_cell_length_a 10.9879(4)
_cell_length_b 13.5898(4)
_cell_length_c 13.7145(4)
_cell_measurement_reflns_used 7838
_cell_measurement_temperature 100(2)
_cell_measurement_theta_max 76.894
_cell_measurement_theta_min 3.316
_cell_volume 1843.89(11)
_computing_cell_refinement APEX2
_computing_data_reduction
;
SAINT (Bruker, 2008) and XPREP (Bruker, 2008)
;
_computing_molecular_graphics 'XSEED (Barbour, 2001)'
_computing_publication_material 'XSEED (Barbour, 2001)'
_computing_structure_refinement 'SHELXL-2014/7 (Sheldrick, 2014)'
_computing_structure_solution 'SHELXL-2014/7 (Sheldrick, 2014)'
_diffrn_ambient_temperature 100(2)
_diffrn_detector_area_resol_mean 8.33
_diffrn_measured_fraction_theta_full 0.963
_diffrn_measured_fraction_theta_max 0.963
_diffrn_measurement_device_type 'Bruker APEXII CCD'
_diffrn_measurement_method 'phi and omega scans'
_diffrn_radiation_monochromator graphite
_diffrn_radiation_source 'fine-focus sealed tube'
_diffrn_radiation_type CuK\a
_diffrn_radiation_wavelength 1.54178
_diffrn_reflns_av_R_equivalents 0.0411
_diffrn_reflns_av_unetI/netI 0.0257
_diffrn_reflns_Laue_measured_fraction_full 0.963
_diffrn_reflns_Laue_measured_fraction_max 0.963
_diffrn_reflns_limit_h_max 13
_diffrn_reflns_limit_h_min -13
_diffrn_reflns_limit_k_max 16
_diffrn_reflns_limit_k_min -16
_diffrn_reflns_limit_l_max 16
_diffrn_reflns_limit_l_min -16
_diffrn_reflns_number 37174
_diffrn_reflns_point_group_measured_fraction_full 0.963
_diffrn_reflns_point_group_measured_fraction_max 0.963
_diffrn_reflns_theta_full 67.652
_diffrn_reflns_theta_max 67.652
_diffrn_reflns_theta_min 3.317
_exptl_absorpt_coefficient_mu 3.842
_exptl_absorpt_correction_T_max 0.4169
_exptl_absorpt_correction_T_min 0.2390
_exptl_absorpt_correction_type multi-scan
_exptl_absorpt_process_details 'SADABS (Bruker, 2010)'
_exptl_crystal_colour colorless
_exptl_crystal_density_diffrn 1.566
_exptl_crystal_description 'transparent block'
_exptl_crystal_F_000 890
_exptl_crystal_size_max 0.522
_exptl_crystal_size_mid 0.477
_exptl_crystal_size_min 0.276
_refine_diff_density_max 1.716
_refine_diff_density_min -1.157
_refine_diff_density_rms 0.090
_refine_ls_extinction_method none
_refine_ls_goodness_of_fit_ref 1.036
_refine_ls_hydrogen_treatment constr
_refine_ls_matrix_type full
_refine_ls_number_parameters 456
_refine_ls_number_reflns 6432
_refine_ls_number_restraints 0
_refine_ls_restrained_S_all 1.036
_refine_ls_R_factor_all 0.0515
_refine_ls_R_factor_gt 0.0467
_refine_ls_shift/su_max 0.001
_refine_ls_shift/su_mean 0.000
_refine_ls_structure_factor_coef Fsqd
_refine_ls_weighting_details 'w=1/[\s^2^(Fo^2^)+(0.0530P)^2^+5.6489P] where P=(Fo^2^+2Fc^2^)/3'
_refine_ls_weighting_scheme calc
_refine_ls_wR_factor_gt 0.1168
_refine_ls_wR_factor_ref 0.1211
_reflns_Friedel_coverage 0.000
_reflns_number_gt 5811
_reflns_number_total 6432
_reflns_threshold_expression 'I > 2\s(I)'
_cod_data_source_file c8cc09936g2.cif
_cod_data_source_block 11rfs06
_cod_database_code 7122847
_shelx_shelxl_version_number 2014/7
_shelx_space_group_comment
;
The symmetry employed for this shelxl refinement is uniquely defined
by the following loop, which should always be used as a source of
symmetry information in preference to the above space-group names.
They are only intended as comments.
;
_shelx_estimated_absorpt_t_min 0.239
_shelx_estimated_absorpt_t_max 0.417

loop_
_space_group_symop_operation_xyz
'x, y, z'
'-x, -y, -z'

loop_
_atom_site_label
_atom_site_type_symbol
_atom_site_fract_x
_atom_site_fract_y
_atom_site_fract_z
_atom_site_U_iso_or_equiv
_atom_site_adp_type
_atom_site_occupancy
_atom_site_site_symmetry_order
_atom_site_calc_flag
_atom_site_refinement_flags_posn
_atom_site_refinement_flags_adp
_atom_site_refinement_flags_occupancy
_atom_site_disorder_assembly
_atom_site_disorder_group
Br1 Br 0.58564(4) -0.19307(3) -0.56753(3) 0.03191(12) Uani 1 1 d . . . . .
Br2 Br -0.18902(5) 0.72169(3) -0.36401(3) 0.04045(14) Uani 1 1 d . . . . .
P1 P 0.24088(10) 0.67193(8) -0.26927(7) 0.0296(2) Uani 1 1 d . . . . .
F1 F 0.3609(3) 0.6772(3) -0.3520(2) 0.0649(9) Uani 1 1 d . . . . .
F2 F 0.3440(3) 0.5885(2) -0.1942(2) 0.0561(7) Uani 1 1 d . . . . .
F3 F 0.2361(3) 0.5732(2) -0.3118(2) 0.0542(7) Uani 1 1 d . . . . .
F4 F 0.1258(3) 0.6612(3) -0.1826(2) 0.0616(8) Uani 1 1 d . . . . .
F5 F 0.1422(4) 0.7519(3) -0.3412(3) 0.0847(11) Uani 1 1 d . . . . .
F6 F 0.2563(3) 0.7648(2) -0.2228(2) 0.0643(8) Uani 1 1 d . . . . .
O1 O 0.1775(3) 0.25741(19) -0.14186(18) 0.0275(5) Uani 1 1 d . . . . .
O2 O 0.0194(2) 0.3642(2) -0.29160(17) 0.0261(5) Uani 1 1 d . . . . .
O3 O -0.2004(3) 0.3798(3) -0.3776(2) 0.0275(12) Uani 0.802(11) 1 d . . P A 1
O4 O -0.4046(3) 0.3161(2) -0.27649(19) 0.0383(7) Uani 1 1 d . . . . .
O5 O -0.4213(2) 0.15541(19) -0.11899(17) 0.0250(5) Uani 1 1 d . . . . .
N1 N -0.0608(3) 0.0941(2) -0.18900(19) 0.0199(6) Uani 1 1 d . . . . .
N2 N -0.1409(3) 0.2042(2) -0.0781(2) 0.0193(6) Uani 1 1 d . . . . .
C1 C -0.1316(3) 0.1941(3) -0.1743(2) 0.0209(7) Uani 1 1 d . . . . .
H1 H -0.1705 0.2508 -0.2252 0.025 Uiso 1 1 calc R U . . .
C2 C 0.0544(3) -0.0741(3) -0.0744(2) 0.0188(6) Uani 1 1 d . . . . .
H2 H 0.0895 -0.1222 -0.1223 0.023 Uiso 1 1 calc R U . . .
C3 C -0.0197(3) 0.0330(3) -0.0978(2) 0.0182(6) Uani 1 1 d . . . . .
C4 C -0.0725(3) 0.1043(3) -0.0262(2) 0.0187(6) Uani 1 1 d . . . . .
C5 C -0.0282(3) 0.0545(3) -0.2865(2) 0.0213(7) Uani 1 1 d . . . . .
H5A H -0.0874 0.1073 -0.3343 0.026 Uiso 1 1 calc R U . . .
H5B H -0.0445 -0.0138 -0.2775 0.026 Uiso 1 1 calc R U . . .
C6 C 0.1148(3) 0.0364(3) -0.3304(2) 0.0227(7) Uani 1 1 d . . . . .
H6A H 0.1745 -0.0205 -0.2854 0.027 Uiso 1 1 calc R U . . .
H6B H 0.1333 0.1032 -0.3352 0.027 Uiso 1 1 calc R U . . .
C7 C 0.1416(4) 0.0034(3) -0.4346(2) 0.0238(7) Uani 1 1 d . . . . .
H7A H 0.1128 -0.0582 -0.4308 0.029 Uiso 1 1 calc R U . . .
H7B H 0.0887 0.0638 -0.4811 0.029 Uiso 1 1 calc R U . . .
C8 C 0.2868(4) -0.0274(3) -0.4762(2) 0.0254(7) Uani 1 1 d . . . . .
H8A H 0.3393 -0.0898 -0.4312 0.030 Uiso 1 1 calc R U . . .
H8B H 0.3165 0.0331 -0.4773 0.030 Uiso 1 1 calc R U . . .
C9 C 0.3128(4) -0.0559(3) -0.5820(3) 0.0280(8) Uani 1 1 d . . . . .
H9A H 0.2957 -0.1231 -0.5784 0.034 Uiso 1 1 calc R U . . .
H9B H 0.2489 0.0016 -0.6236 0.034 Uiso 1 1 calc R U . . .
C10 C 0.4502(4) -0.0703(3) -0.6337(3) 0.0324(8) Uani 1 1 d . . . . .
H10A H 0.4693 -0.0043 -0.6353 0.039 Uiso 1 1 calc R U . . .
H10B H 0.4546 -0.0803 -0.7039 0.039 Uiso 1 1 calc R U . . .
C11 C -0.2080(3) 0.3029(3) -0.0317(2) 0.0221(7) Uani 1 1 d . . . . .
H11A H -0.1476 0.3102 0.0094 0.027 Uiso 1 1 calc R U . . .
H11B H -0.2870 0.2966 0.0134 0.027 Uiso 1 1 calc R U . . .
C12 C -0.2500(3) 0.4027(3) -0.1092(2) 0.0213(7) Uani 1 1 d . . . . .
H12A H -0.3228 0.4021 -0.1419 0.026 Uiso 1 1 calc R U . . .
H12B H -0.1746 0.4026 -0.1616 0.026 Uiso 1 1 calc R U . . .
C13 C -0.2960(4) 0.5045(3) -0.0606(3) 0.0262(7) Uani 1 1 d . . . . .
H13A H -0.3892 0.5202 -0.0306 0.031 Uiso 1 1 calc R U . . .
H13B H -0.2420 0.4919 -0.0059 0.031 Uiso 1 1 calc R U . . .
C14 C -0.2849(4) 0.6019(3) -0.1360(3) 0.0279(8) Uani 1 1 d . . . . .
H14A H -0.3139 0.6646 -0.1001 0.033 Uiso 1 1 calc R U . . .
H14B H -0.1907 0.5872 -0.1629 0.033 Uiso 1 1 calc R U . . .
C15 C -0.3653(4) 0.6313(3) -0.2236(3) 0.0367(9) Uani 1 1 d . . . . .
H15A H -0.3300 0.5718 -0.2639 0.044 Uiso 1 1 calc R U . . .
H15B H -0.4579 0.6388 -0.1969 0.044 Uiso 1 1 calc R U . . .
C16 C -0.3642(4) 0.7333(3) -0.2909(3) 0.0387(9) Uani 1 1 d . . . . .
H16A H -0.3934 0.7920 -0.2500 0.046 Uiso 1 1 calc R U . . .
H16B H -0.4283 0.7525 -0.3399 0.046 Uiso 1 1 calc R U . . .
C17 C 0.2754(3) 0.0863(3) -0.0552(2) 0.0206(7) Uani 1 1 d . . . . .
C18 C 0.3138(3) 0.0463(3) -0.1483(3) 0.0239(7) Uani 1 1 d . . . . .
H18 H 0.2907 0.0935 -0.2089 0.029 Uiso 1 1 calc R U . . .
C19 C 0.3836(3) -0.0595(3) -0.1500(3) 0.0258(7) Uani 1 1 d . . . . .
H19 H 0.4063 -0.0864 -0.2121 0.031 Uiso 1 1 calc R U . . .
C20 C 0.4235(3) -0.1307(3) -0.0614(2) 0.0230(7) Uani 1 1 d . . . . .
H20 H 0.4745 -0.2042 -0.0644 0.028 Uiso 1 1 calc R U . . .
C21 C 0.3883(3) -0.0932(3) 0.0291(2) 0.0216(7) Uani 1 1 d . . . . .
C22 C 0.3103(3) 0.0164(3) 0.0351(2) 0.0207(7) Uani 1 1 d . . . . .
C23 C 0.2658(3) 0.0567(3) 0.1281(2) 0.0235(7) Uani 1 1 d . . . . .
H23 H 0.2899 0.0103 0.1890 0.028 Uiso 1 1 calc R U . . .
C24 C 0.1886(4) 0.1620(3) 0.1300(3) 0.0258(7) Uani 1 1 d . . . . .
H24 H 0.1567 0.1874 0.1927 0.031 Uiso 1 1 calc R U . . .
C25 C 0.1552(3) 0.2339(3) 0.0407(3) 0.0244(7) Uani 1 1 d . . . . .
H25 H 0.1025 0.3072 0.0433 0.029 Uiso 1 1 calc R U . . .
C26 C 0.1996(3) 0.1967(3) -0.0499(3) 0.0224(7) Uani 1 1 d . . . . .
C27 C 0.1068(3) 0.3699(3) -0.1475(3) 0.0264(7) Uani 1 1 d . . . . .
H27A H 0.1559 0.4045 -0.1208 0.032 Uiso 1 1 calc R U . . .
H27B H 0.0186 0.3838 -0.1078 0.032 Uiso 1 1 calc R U . . .
C28 C 0.0929(4) 0.4134(3) -0.2562(3) 0.0287(8) Uani 1 1 d . . . . .
H28A H 0.0467 0.4922 -0.2645 0.034 Uiso 1 1 calc R U . . .
H28B H 0.1814 0.3981 -0.2954 0.034 Uiso 1 1 calc R U . . .
C29 C 0.0020(4) 0.4056(3) -0.3942(3) 0.0295(8) Uani 1 1 d . . . . .
H29A H 0.0894 0.3954 -0.4342 0.035 Uiso 1 1 calc R U . . .
H29B H -0.0496 0.4836 -0.4009 0.035 Uiso 1 1 calc R U . . .
C30 C -0.0676(4) 0.3509(4) -0.4330(3) 0.0382(10) Uani 1 1 d . . . . .
H30A H -0.0724 0.3751 -0.5059 0.046 Uiso 1 1 calc R U . A 1
H30B H -0.0213 0.2721 -0.4217 0.046 Uiso 1 1 calc R U . A 1
C31 C -0.2889(5) 0.3673(4) -0.4291(3) 0.0511(12) Uani 1 1 d . . . . .
H31A H -0.2534 0.2940 -0.4471 0.061 Uiso 1 1 calc R U . A 1
H31B H -0.2995 0.4192 -0.4920 0.061 Uiso 1 1 calc R U . A 1
C32 C -0.4172(4) 0.3843(3) -0.3695(3) 0.0271(7) Uani 1 1 d . . . . .
H32A H -0.4574 0.4601 -0.3580 0.032 Uiso 1 1 calc R U . . .
H32B H -0.4764 0.3701 -0.4068 0.032 Uiso 1 1 calc R U . . .
C33 C -0.5275(3) 0.3183(3) -0.2217(3) 0.0259(7) Uani 1 1 d . . . . .
H33A H -0.5677 0.2803 -0.2530 0.031 Uiso 1 1 calc R U . . .
H33B H -0.5887 0.3935 -0.2216 0.031 Uiso 1 1 calc R U . . .
C34 C -0.5047(3) 0.2645(3) -0.1165(3) 0.0241(7) Uani 1 1 d . . . . .
H34A H -0.4623 0.3014 -0.0858 0.029 Uiso 1 1 calc R U . . .
H34B H -0.5901 0.2680 -0.0757 0.029 Uiso 1 1 calc R U . . .
O3A O -0.1717(10) 0.3142(11) -0.3899(8) 0.012(4) Uiso 0.198(11) 1 d . . P A 2

loop_
_atom_site_aniso_label
_atom_site_aniso_U_11
_atom_site_aniso_U_22
_atom_site_aniso_U_33
_atom_site_aniso_U_23
_atom_site_aniso_U_13
_atom_site_aniso_U_12
Br1 0.0341(2) 0.0370(2) 0.0258(2) -0.00801(16) -0.00559(16) -0.01113(18)
Br2 0.0470(3) 0.0403(2) 0.0232(2) -0.00837(17) 0.00253(17) -0.0043(2)
P1 0.0393(5) 0.0284(5) 0.0209(4) -0.0082(4) 0.0055(4) -0.0134(4)
F1 0.089(2) 0.095(2) 0.0387(14) -0.0312(15) 0.0305(14) -0.071(2)
F2 0.0548(17) 0.0545(16) 0.0603(17) 0.0043(13) -0.0172(14) -0.0228(14)
F3 0.079(2) 0.0607(17) 0.0427(14) -0.0177(13) 0.0054(13) -0.0479(16)
F4 0.0459(16) 0.102(2) 0.0383(14) -0.0234(15) 0.0182(12) -0.0317(16)
F5 0.083(3) 0.068(2) 0.080(2) 0.0188(18) -0.034(2) -0.0056(19)
F6 0.094(2) 0.0502(16) 0.0579(17) -0.0347(14) 0.0143(16) -0.0322(16)
O1 0.0326(14) 0.0240(12) 0.0220(12) -0.0012(10) -0.0039(10) -0.0066(11)
O2 0.0266(13) 0.0292(12) 0.0198(12) 0.0048(10) -0.0007(10) -0.0121(11)
O3 0.0326(19) 0.036(3) 0.0160(15) -0.0066(13) 0.0037(12) -0.0159(16)
O4 0.0234(13) 0.0569(18) 0.0218(13) 0.0125(12) -0.0021(11) -0.0094(13)
O5 0.0266(13) 0.0270(12) 0.0173(11) -0.0028(9) -0.0004(10) -0.0060(10)
N1 0.0250(14) 0.0258(14) 0.0113(12) -0.0044(11) -0.0004(11) -0.0114(12)
N2 0.0229(14) 0.0217(13) 0.0148(13) -0.0041(10) 0.0001(11) -0.0100(12)
C1 0.0243(17) 0.0254(17) 0.0150(15) -0.0030(13) -0.0007(13) -0.0116(14)
C2 0.0224(16) 0.0238(16) 0.0131(14) -0.0056(12) 0.0025(12) -0.0119(14)
C3 0.0215(16) 0.0257(16) 0.0114(14) -0.0034(12) 0.0010(12) -0.0138(14)
C4 0.0200(16) 0.0219(16) 0.0165(15) -0.0034(12) 0.0016(12) -0.0115(13)
C5 0.0299(18) 0.0269(17) 0.0107(14) -0.0056(12) -0.0017(13) -0.0129(15)
C6 0.0270(18) 0.0291(17) 0.0146(15) -0.0064(13) -0.0010(13) -0.0117(15)
C7 0.0311(19) 0.0291(18) 0.0143(15) -0.0070(13) 0.0000(13) -0.0134(15)
C8 0.0309(19) 0.0324(18) 0.0154(16) -0.0071(14) 0.0003(14) -0.0135(16)
C9 0.0305(19) 0.0358(19) 0.0171(16) -0.0083(14) -0.0006(14) -0.0097(16)
C10 0.034(2) 0.038(2) 0.0178(17) -0.0030(15) 0.0003(15) -0.0065(17)
C11 0.0278(18) 0.0234(16) 0.0171(15) -0.0071(13) 0.0023(13) -0.0114(14)
C12 0.0233(17) 0.0225(16) 0.0189(15) -0.0043(13) -0.0008(13) -0.0093(14)
C13 0.0286(18) 0.0263(17) 0.0224(17) -0.0081(14) 0.0014(14) -0.0080(15)
C14 0.0316(19) 0.0247(17) 0.0283(18) -0.0078(14) -0.0037(15) -0.0089(15)
C15 0.036(2) 0.034(2) 0.039(2) -0.0042(17) -0.0099(18) -0.0096(18)
C16 0.036(2) 0.038(2) 0.031(2) -0.0039(17) -0.0036(17) 0.0000(18)
C17 0.0181(16) 0.0279(17) 0.0184(15) -0.0035(13) -0.0013(13) -0.0116(14)
C18 0.0229(17) 0.0306(18) 0.0179(16) -0.0022(14) -0.0010(13) -0.0105(15)
C19 0.0255(18) 0.0343(19) 0.0168(16) -0.0070(14) 0.0022(13) -0.0102(15)
C20 0.0211(16) 0.0249(17) 0.0215(16) -0.0056(13) 0.0015(13) -0.0072(14)
C21 0.0195(16) 0.0279(17) 0.0182(16) -0.0009(13) -0.0017(13) -0.0109(14)
C22 0.0178(16) 0.0279(17) 0.0189(16) -0.0046(13) 0.0003(13) -0.0115(14)
C23 0.0251(17) 0.0304(18) 0.0182(16) -0.0035(14) -0.0034(13) -0.0130(15)
C24 0.0277(18) 0.0338(19) 0.0211(16) -0.0110(14) 0.0004(14) -0.0146(16)
C25 0.0229(17) 0.0247(17) 0.0273(18) -0.0078(14) -0.0014(14) -0.0091(14)
C26 0.0218(17) 0.0271(17) 0.0211(16) -0.0030(13) -0.0021(13) -0.0121(14)
C27 0.0228(17) 0.0246(17) 0.0305(19) -0.0039(14) -0.0033(15) -0.0070(14)
C28 0.0262(18) 0.0243(17) 0.0331(19) 0.0018(15) 0.0003(15) -0.0108(15)
C29 0.0267(18) 0.0329(19) 0.0194(17) 0.0056(14) 0.0049(14) -0.0084(16)
C30 0.036(2) 0.058(3) 0.0184(17) 0.0080(17) 0.0001(16) -0.023(2)
C31 0.045(3) 0.070(3) 0.025(2) 0.014(2) -0.0032(19) -0.016(2)
C32 0.033(2) 0.0279(18) 0.0214(17) 0.0024(14) -0.0100(15) -0.0122(16)
C33 0.0216(17) 0.0285(18) 0.0263(18) -0.0027(14) -0.0031(14) -0.0078(15)
C34 0.0228(17) 0.0263(17) 0.0216(16) -0.0040(14) 0.0005(14) -0.0079(14)

loop_
_atom_type_symbol
_atom_type_description
_atom_type_scat_dispersion_real
_atom_type_scat_dispersion_imag
_atom_type_scat_source
C C 0.0181 0.0091 'International Tables Vol C Tables 4.2.6.8 and 6.1.1.4'
H H 0.0000 0.0000 'International Tables Vol C Tables 4.2.6.8 and 6.1.1.4'
N N 0.0311 0.0180 'International Tables Vol C Tables 4.2.6.8 and 6.1.1.4'
O O 0.0492 0.0322 'International Tables Vol C Tables 4.2.6.8 and 6.1.1.4'
F F 0.0727 0.0534 'International Tables Vol C Tables 4.2.6.8 and 6.1.1.4'
P P 0.2955 0.4335 'International Tables Vol C Tables 4.2.6.8 and 6.1.1.4'
Br Br -0.6763 1.2805 'International Tables Vol C Tables 4.2.6.8 and 6.1.1.4'

loop_
_geom_angle_atom_site_label_1
_geom_angle_atom_site_label_2
_geom_angle_atom_site_label_3
_geom_angle
_geom_angle_site_symmetry_1
_geom_angle_site_symmetry_3
F5 P1 F1 90.1(2) . .
F5 P1 F3 90.7(2) . .
F1 P1 F3 89.91(15) . .
F5 P1 F4 93.0(2) . .
F1 P1 F4 176.9(2) . .
F3 P1 F4 89.48(16) . .
F5 P1 F6 93.7(2) . .
F1 P1 F6 88.73(15) . .
F3 P1 F6 175.41(19) . .
F4 P1 F6 91.64(17) . .
F5 P1 F2 179.9(2) . .
F1 P1 F2 89.83(18) . .
F3 P1 F2 89.33(16) . .
F4 P1 F2 87.09(17) . .
F6 P1 F2 86.28(17) . .
C26 O1 C27 118.9(3) . .
C28 O2 C29 110.4(3) . .
C31 O3 C30 111.4(3) . .
C32 O4 C33 113.1(3) . .
C21 O5 C34 117.0(3) 2 .
C1 N1 C3 109.0(3) . .
C1 N1 C5 125.3(3) . .
C3 N1 C5 125.7(3) . .
C1 N2 C4 108.4(3) . .
C1 N2 C11 127.4(3) . .
C4 N2 C11 124.1(3) . .
N1 C1 N2 110.5(3) . .
N1 C1 H1 124.7 . .
N2 C1 H1 124.7 . .
C3 C2 C4 113.0(3) . 2
C3 C2 H2 123.5 . .
C4 C2 H2 123.5 2 .
C2 C3 N1 130.9(3) . .
C2 C3 C4 123.4(3) . .
N1 C3 C4 105.7(3) . .
C2 C4 N2 130.1(3) 2 .
C2 C4 C3 123.6(3) 2 .
N2 C4 C3 106.3(3) . .
N1 C5 C6 112.4(3) . .
N1 C5 H5A 109.1 . .
C6 C5 H5A 109.1 . .
N1 C5 H5B 109.1 . .
C6 C5 H5B 109.1 . .
H5A C5 H5B 107.9 . .
C5 C6 C7 110.7(3) . .
C5 C6 H6A 109.5 . .
C7 C6 H6A 109.5 . .
C5 C6 H6B 109.5 . .
C7 C6 H6B 109.5 . .
H6A C6 H6B 108.1 . .
C8 C7 C6 112.3(3) . .
C8 C7 H7A 109.1 . .
C6 C7 H7A 109.1 . .
C8 C7 H7B 109.1 . .
C6 C7 H7B 109.1 . .
H7A C7 H7B 107.9 . .
C7 C8 C9 112.4(3) . .
C7 C8 H8A 109.1 . .
C9 C8 H8A 109.1 . .
C7 C8 H8B 109.1 . .
C9 C8 H8B 109.1 . .
H8A C8 H8B 107.9 . .
C10 C9 C8 115.0(3) . .
C10 C9 H9A 108.5 . .
C8 C9 H9A 108.5 . .
C10 C9 H9B 108.5 . .
C8 C9 H9B 108.5 . .
H9A C9 H9B 107.5 . .
C9 C10 Br1 112.8(3) . .
C9 C10 H10A 109.0 . .
Br1 C10 H10A 109.0 . .
C9 C10 H10B 109.0 . .
Br1 C10 H10B 109.0 . .
H10A C10 H10B 107.8 . .
N2 C11 C12 112.3(3) . .
N2 C11 H11A 109.1 . .
C12 C11 H11A 109.1 . .
N2 C11 H11B 109.1 . .
C12 C11 H11B 109.1 . .
H11A C11 H11B 107.9 . .
C11 C12 C13 110.9(3) . .
C11 C12 H12A 109.5 . .
C13 C12 H12A 109.5 . .
C11 C12 H12B 109.5 . .
C13 C12 H12B 109.5 . .
H12A C12 H12B 108.0 . .
C14 C13 C12 112.3(3) . .
C14 C13 H13A 109.1 . .
C12 C13 H13A 109.1 . .
C14 C13 H13B 109.1 . .
C12 C13 H13B 109.1 . .
H13A C13 H13B 107.9 . .
C15 C14 C13 114.6(3) . .
C15 C14 H14A 108.6 . .
C13 C14 H14A 108.6 . .
C15 C14 H14B 108.6 . .
C13 C14 H14B 108.6 . .
H14A C14 H14B 107.6 . .
C16 C15 C14 113.8(3) . .
C16 C15 H15A 108.8 . .
C14 C15 H15A 108.8 . .
C16 C15 H15B 108.8 . .
C14 C15 H15B 108.8 . .
H15A C15 H15B 107.7 . .
C15 C16 Br2 112.8(3) . .
C15 C16 H16A 109.0 . .
Br2 C16 H16A 109.0 . .
C15 C16 H16B 109.0 . .
Br2 C16 H16B 109.0 . .
H16A C16 H16B 107.8 . .
C22 C17 C18 120.4(3) . .
C22 C17 C26 118.4(3) . .
C18 C17 C26 121.3(3) . .
C19 C18 C17 119.5(3) . .
C19 C18 H18 120.2 . .
C17 C18 H18 120.2 . .
C18 C19 C20 121.4(3) . .
C18 C19 H19 119.3 . .
C20 C19 H19 119.3 . .
C21 C20 C19 119.8(3) . .
C21 C20 H20 120.1 . .
C19 C20 H20 120.1 . .
O5 C21 C20 124.3(3) 2 .
O5 C21 C22 114.9(3) 2 .
C20 C21 C22 120.8(3) . .
C17 C22 C23 119.7(3) . .
C17 C22 C21 118.0(3) . .
C23 C22 C21 122.3(3) . .
C24 C23 C22 120.0(3) . .
C24 C23 H23 120.0 . .
C22 C23 H23 120.0 . .
C23 C24 C25 121.4(3) . .
C23 C24 H24 119.3 . .
C25 C24 H24 119.3 . .
C26 C25 C24 119.3(3) . .
C26 C25 H25 120.4 . .
C24 C25 H25 120.4 . .
O1 C26 C25 125.6(3) . .
O1 C26 C17 113.2(3) . .
C25 C26 C17 121.2(3) . .
O1 C27 C28 106.6(3) . .
O1 C27 H27A 110.4 . .
C28 C27 H27A 110.4 . .
O1 C27 H27B 110.4 . .
C28 C27 H27B 110.4 . .
H27A C27 H27B 108.6 . .
O2 C28 C27 109.0(3) . .
O2 C28 H28A 109.9 . .
C27 C28 H28A 109.9 . .
O2 C28 H28B 109.9 . .
C27 C28 H28B 109.9 . .
H28A C28 H28B 108.3 . .
O2 C29 C30 110.8(3) . .
O2 C29 H29A 109.5 . .
C30 C29 H29A 109.5 . .
O2 C29 H29B 109.5 . .
C30 C29 H29B 109.5 . .
H29A C29 H29B 108.1 . .
O3A C30 C29 132.3(6) . .
O3 C30 C29 105.9(3) . .
O3 C30 H30A 110.6 . .
C29 C30 H30A 110.6 . .
O3 C30 H30B 110.6 . .
C29 C30 H30B 110.6 . .
H30A C30 H30B 108.7 . .
O3A C31 C32 123.3(5) . .
O3 C31 C32 111.5(4) . .
O3 C31 H31A 109.3 . .
C32 C31 H31A 109.3 . .
O3 C31 H31B 109.3 . .
C32 C31 H31B 109.3 . .
H31A C31 H31B 108.0 . .
O4 C32 C31 110.8(3) . .
O4 C32 H32A 109.5 . .
C31 C32 H32A 109.5 . .
O4 C32 H32B 109.5 . .
C31 C32 H32B 109.5 . .
H32A C32 H32B 108.1 . .
O4 C33 C34 108.4(3) . .
O4 C33 H33A 110.0 . .
C34 C33 H33A 110.0 . .
O4 C33 H33B 110.0 . .
C34 C33 H33B 110.0 . .
H33A C33 H33B 108.4 . .
O5 C34 C33 108.6(3) . .
O5 C34 H34A 110.0 . .
C33 C34 H34A 110.0 . .
O5 C34 H34B 110.0 . .
C33 C34 H34B 110.0 . .
H34A C34 H34B 108.4 . .
C31 O3A C30 116.1(8) . .

loop_
_geom_bond_atom_site_label_1
_geom_bond_atom_site_label_2
_geom_bond_distance
_geom_bond_site_symmetry_2
Br1 C10 1.956(4) .
Br2 C16 1.964(4) .
P1 F5 1.548(3) .
P1 F1 1.586(3) .
P1 F3 1.591(3) .
P1 F4 1.595(3) .
P1 F6 1.600(3) .
P1 F2 1.616(3) .
O1 C26 1.365(4) .
O1 C27 1.424(4) .
O2 C28 1.420(4) .
O2 C29 1.423(4) .
O3 C31 1.377(6) .
O3 C30 1.464(5) .
O4 C32 1.410(4) .
O4 C33 1.412(4) .
O5 C21 1.368(4) 2
O5 C34 1.424(4) .
N1 C1 1.324(4) .
N1 C3 1.399(4) .
N1 C5 1.476(4) .
N2 C1 1.336(4) .
N2 C4 1.395(4) .
N2 C11 1.478(4) .
C1 H1 0.9500 .
C2 C3 1.377(5) .
C2 C4 1.384(4) 2
C2 H2 0.9500 .
C3 C4 1.415(4) .
C4 C2 1.384(4) 2
C5 C6 1.521(5) .
C5 H5A 0.9900 .
C5 H5B 0.9900 .
C6 C7 1.530(4) .
C6 H6A 0.9900 .
C6 H6B 0.9900 .
C7 C8 1.518(5) .
C7 H7A 0.9900 .
C7 H7B 0.9900 .
C8 C9 1.527(4) .
C8 H8A 0.9900 .
C8 H8B 0.9900 .
C9 C10 1.504(5) .
C9 H9A 0.9900 .
C9 H9B 0.9900 .
C10 H10A 0.9900 .
C10 H10B 0.9900 .
C11 C12 1.516(5) .
C11 H11A 0.9900 .
C11 H11B 0.9900 .
C12 C13 1.532(4) .
C12 H12A 0.9900 .
C12 H12B 0.9900 .
C13 C14 1.532(5) .
C13 H13A 0.9900 .
C13 H13B 0.9900 .
C14 C15 1.520(5) .
C14 H14A 0.9900 .
C14 H14B 0.9900 .
C15 C16 1.501(6) .
C15 H15A 0.9900 .
C15 H15B 0.9900 .
C16 H16A 0.9900 .
C16 H16B 0.9900 .
C17 C22 1.413(5) .
C17 C18 1.421(5) .
C17 C26 1.426(5) .
C18 C19 1.354(5) .
C18 H18 0.9500 .
C19 C20 1.414(5) .
C19 H19 0.9500 .
C20 C21 1.373(5) .
C20 H20 0.9500 .
C21 O5 1.368(4) 2
C21 C22 1.423(5) .
C22 C23 1.422(5) .
C23 C24 1.365(5) .
C23 H23 0.9500 .
C24 C25 1.410(5) .
C24 H24 0.9500 .
C25 C26 1.375(5) .
C25 H25 0.9500 .
C27 C28 1.500(5) .
C27 H27A 0.9900 .
C27 H27B 0.9900 .
C28 H28A 0.9900 .
C28 H28B 0.9900 .
C29 C30 1.470(6) .
C29 H29A 0.9900 .
C29 H29B 0.9900 .
C30 O3A 1.401(11) .
C30 H30A 0.9900 .
C30 H30B 0.9900 .
C31 O3A 1.366(12) .
C31 C32 1.454(6) .
C31 H31A 0.9900 .
C31 H31B 0.9900 .
C32 H32A 0.9900 .
C32 H32B 0.9900 .
C33 C34 1.496(5) .
C33 H33A 0.9900 .
C33 H33B 0.9900 .
C34 H34A 0.9900 .
C34 H34B 0.9900 .

loop_
_geom_torsion_atom_site_label_1
_geom_torsion_atom_site_label_2
_geom_torsion_atom_site_label_3
_geom_torsion_atom_site_label_4
_geom_torsion
_geom_torsion_site_symmetry_1
_geom_torsion_site_symmetry_4
C3 N1 C1 N2 0.0(4) . .
C5 N1 C1 N2 -178.8(3) . .
C4 N2 C1 N1 -0.4(4) . .
C11 N2 C1 N1 178.2(3) . .
C4 C2 C3 N1 -179.4(3) 2 .
C4 C2 C3 C4 -0.4(5) 2 .
C1 N1 C3 C2 179.5(3) . .
C5 N1 C3 C2 -1.7(5) . .
C1 N1 C3 C4 0.4(3) . .
C5 N1 C3 C4 179.1(3) . .
C1 N2 C4 C2 -179.6(3) . 2
C11 N2 C4 C2 1.7(5) . 2
C1 N2 C4 C3 0.6(3) . .
C11 N2 C4 C3 -178.0(3) . .
C2 C3 C4 C2 0.4(5) . 2
N1 C3 C4 C2 179.6(3) . 2
C2 C3 C4 N2 -179.8(3) . .
N1 C3 C4 N2 -0.6(3) . .
C1 N1 C5 C6 105.1(4) . .
C3 N1 C5 C6 -73.5(4) . .
N1 C5 C6 C7 -175.8(3) . .
C5 C6 C7 C8 -173.6(3) . .
C6 C7 C8 C9 -177.6(3) . .
C7 C8 C9 C10 170.9(3) . .
C8 C9 C10 Br1 65.0(4) . .
C1 N2 C11 C12 -9.9(5) . .
C4 N2 C11 C12 168.5(3) . .
N2 C11 C12 C13 -169.7(3) . .
C11 C12 C13 C14 156.5(3) . .
C12 C13 C14 C15 59.7(4) . .
C13 C14 C15 C16 174.1(3) . .
C14 C15 C16 Br2 66.8(4) . .
C22 C17 C18 C19 0.3(5) . .
C26 C17 C18 C19 -178.7(3) . .
C17 C18 C19 C20 -2.4(5) . .
C18 C19 C20 C21 1.7(5) . .
C19 C20 C21 O5 179.7(3) . 2
C19 C20 C21 C22 0.9(5) . .
C18 C17 C22 C23 -177.1(3) . .
C26 C17 C22 C23 2.0(5) . .
C18 C17 C22 C21 2.2(5) . .
C26 C17 C22 C21 -178.7(3) . .
O5 C21 C22 C17 178.3(3) 2 .
C20 C21 C22 C17 -2.8(5) . .
O5 C21 C22 C23 -2.5(4) 2 .
C20 C21 C22 C23 176.5(3) . .
C17 C22 C23 C24 0.8(5) . .
C21 C22 C23 C24 -178.5(3) . .
C22 C23 C24 C25 -2.4(5) . .
C23 C24 C25 C26 1.0(5) . .
C27 O1 C26 C25 2.5(5) . .
C27 O1 C26 C17 -177.9(3) . .
C24 C25 C26 O1 -178.4(3) . .
C24 C25 C26 C17 1.9(5) . .
C22 C17 C26 O1 176.9(3) . .
C18 C17 C26 O1 -4.0(4) . .
C22 C17 C26 C25 -3.4(5) . .
C18 C17 C26 C25 175.7(3) . .
C26 O1 C27 C28 -177.5(3) . .
C29 O2 C28 C27 178.7(3) . .
O1 C27 C28 O2 61.4(3) . .
C28 O2 C29 C30 176.9(3) . .
C31 O3 C30 C29 158.3(4) . .
O2 C29 C30 O3A 38.1(9) . .
O2 C29 C30 O3 65.4(4) . .
C30 O3 C31 C32 173.6(4) . .
C33 O4 C32 C31 -171.6(4) . .
O3A C31 C32 O4 -15.8(9) . .
O3 C31 C32 O4 -55.4(5) . .
C32 O4 C33 C34 -167.0(3) . .
C21 O5 C34 C33 179.4(3) 2 .
O4 C33 C34 O5 -62.2(4) . .
C32 C31 O3A C30 -146.1(7) . .
C29 C30 O3A C31 111.9(9) . .
